data_7202267
loop_
_publ_author_name
'Liu, Jian-Qiang'
'Wang, Yao-Yu'
'Ma, Lu-Fang'
'Wen, Gui-Lin'
'Shi, Qi-Zhen'
'Batten, Stuart R.'
'Proserpio, Davide M.'

_publ_section_title
;
 Generation of a 4-crossing [2]-catenane motif by the 2D\\rightarrow 2D
 parallel interpenetration of pairs of (4,4) sheets
;
_journal_issue 9
_journal_name_full CrystEngComm
_journal_page_first 1123
_journal_paper_doi 10.1039/b808540b
_journal_volume 10
_journal_year 2008
_chemical_formula_sum 'C27 H23 Cu N2 O6'
_chemical_formula_weight 535.01
_chemical_name_systematic
;
?
;
_space_group_IT_number 70
_symmetry_cell_setting orthorhombic
_symmetry_space_group_name_Hall '-F 2uv 2vw'
_symmetry_space_group_name_H-M 'F d d d :2'
_atom_sites_solution_hydrogens geom
_atom_sites_solution_primary direct
_atom_sites_solution_secondary difmap
_audit_creation_method SHELXL-97
_cell_angle_alpha 90.00
_cell_angle_beta 90.00
_cell_angle_gamma 90.00
_cell_formula_units_Z 16
_cell_length_a 19.511(6)
_cell_length_b 13.973(5)
_cell_length_c 36.231(16)
_cell_measurement_reflns_used 2249
_cell_measurement_temperature 293(2)
_cell_measurement_theta_max 25.50
_cell_measurement_theta_min 2.25
_cell_volume 9878(6)
_computing_cell_refinement 'SAINT (Bruker, 2004)'
_computing_data_collection 'APEX-II (Bruker, 2004)'
_computing_data_reduction SAINT
_computing_molecular_graphics 'SHELXTL (Bruker, 2004)'
_computing_publication_material SHELXTL
_computing_structure_refinement 'SHELXL-97 (Sheldrick, 1997)'
_computing_structure_solution 'SHELXS-97 (Sheldrick, 1997)'
_diffrn_ambient_temperature 293(2)
_diffrn_measured_fraction_theta_full 0.976
_diffrn_measured_fraction_theta_max 0.976
_diffrn_measurement_device_type 'Bruker APEX-II area-detector diffractometer'
_diffrn_measurement_method '\f and \w scan'
_diffrn_radiation_monochromator graphite
_diffrn_radiation_source 'fine-focus sealed tube'
_diffrn_radiation_type MoK\a
_diffrn_radiation_wavelength 0.71073
_diffrn_reflns_av_R_equivalents 0.1343
_diffrn_reflns_av_sigmaI/netI 0.1649
_diffrn_reflns_limit_h_max 23
_diffrn_reflns_limit_h_min -23
_diffrn_reflns_limit_k_max 14
_diffrn_reflns_limit_k_min -16
_diffrn_reflns_limit_l_max 43
_diffrn_reflns_limit_l_min -38
_diffrn_reflns_number 11974
_diffrn_reflns_theta_full 25.50
_diffrn_reflns_theta_max 25.50
_diffrn_reflns_theta_min 2.25
_diffrn_standards_interval_count 0
_diffrn_standards_interval_time 0
_diffrn_standards_number 0
_exptl_absorpt_coefficient_mu 0.930
_exptl_absorpt_correction_T_max 0.8008
_exptl_absorpt_correction_T_min 0.7308
_exptl_absorpt_correction_type multi-scan
_exptl_absorpt_process_details 'SADABS (Sheldrick, 2004)'
_exptl_crystal_colour blue
_exptl_crystal_density_diffrn 1.439
_exptl_crystal_density_method 'not measured'
_exptl_crystal_description block
_exptl_crystal_F_000 4416
_exptl_crystal_size_max 0.36
_exptl_crystal_size_mid 0.32
_exptl_crystal_size_min 0.25
_refine_diff_density_max 0.603
_refine_diff_density_min -0.283
_refine_diff_density_rms 0.071
_refine_ls_extinction_method none
_refine_ls_goodness_of_fit_ref 0.849
_refine_ls_hydrogen_treatment constr
_refine_ls_matrix_type full
_refine_ls_number_parameters 165
_refine_ls_number_reflns 2249
_refine_ls_number_restraints 48
_refine_ls_restrained_S_all 0.887
_refine_ls_R_factor_all 0.1989
_refine_ls_R_factor_gt 0.0643
_refine_ls_shift/su_max 0.000
_refine_ls_shift/su_mean 0.000
_refine_ls_structure_factor_coef Fsqd
_refine_ls_weighting_details 'calc w=1/[\s^2^(Fo^2^)+(0.0703P)^2^] where P=(Fo^2^+2Fc^2^)/3'
_refine_ls_weighting_scheme calc
_refine_ls_wR_factor_gt 0.1413
_refine_ls_wR_factor_ref 0.1657
_reflns_number_gt 682
_reflns_number_total 2249
_reflns_threshold_expression I>2\s(I)
_cod_data_source_file b808540b.txt
_cod_data_source_block xb2002
_cod_original_sg_symbol_H-M 'F d d d'
_cod_database_code 7202267

loop_
_symmetry_equiv_pos_as_xyz
'x, y, z'
'-x+1/4, -y+1/4, z'
'x, -y+1/4, -z+1/4'
'-x+1/4, y, -z+1/4'
'x, y+1/2, z+1/2'
'-x+1/4, -y+3/4, z+1/2'
'x, -y+3/4, -z+3/4'
'-x+1/4, y+1/2, -z+3/4'
'x+1/2, y, z+1/2'
'-x+3/4, -y+1/4, z+1/2'
'x+1/2, -y+1/4, -z+3/4'
'-x+3/4, y, -z+3/4'
'x+1/2, y+1/2, z'
'-x+3/4, -y+3/4, z'
'x+1/2, -y+3/4, -z+1/4'
'-x+3/4, y+1/2, -z+1/4'
'-x, -y, -z'
'x-1/4, y-1/4, -z'
'-x, y-1/4, z-1/4'
'x-1/4, -y, z-1/4'
'-x, -y+1/2, -z+1/2'
'x-1/4, y+1/4, -z+1/2'
'-x, y+1/4, z+1/4'
'x-1/4, -y+1/2, z+1/4'
'-x+1/2, -y, -z+1/2'
'x+1/4, y-1/4, -z+1/2'
'-x+1/2, y-1/4, z+1/4'
'x+1/4, -y, z+1/4'
'-x+1/2, -y+1/2, -z'
'x+1/4, y+1/4, -z'
'-x+1/2, y+1/4, z-1/4'
'x+1/4, -y+1/2, z-1/4'

loop_
_atom_site_label
_atom_site_type_symbol
_atom_site_fract_x
_atom_site_fract_y
_atom_site_fract_z
_atom_site_U_iso_or_equiv
_atom_site_adp_type
_atom_site_occupancy
_atom_site_symmetry_multiplicity
_atom_site_calc_flag
_atom_site_refinement_flags
_atom_site_disorder_assembly
_atom_site_disorder_group
Cu1 Cu 0.3750 -0.1250 0.16807(3) 0.0777(5) Uani 1 2 d S . .
O1 O 0.3277(3) -0.0378(3) 0.21045(12) 0.0872(14) Uani 1 1 d . . .
O2 O 0.4194(2) 0.0066(3) 0.17894(13) 0.0762(13) Uani 1 1 d . . .
O3 O 0.3750 0.3750 0.28029(18) 0.102(2) Uani 1 2 d S . .
O4 O 0.4940(6) 0.1250 0.1250 0.206(5) Uani 1 2 d S . .
H1W H 0.4799 0.0722 0.1315 0.310 Uiso 0.50 1 d PR . .
N1 N 0.3066(3) -0.0775(4) 0.12904(14) 0.0723(15) Uani 1 1 d . . .
C1 C 0.3737(4) 0.0230(5) 0.2041(2) 0.0735(18) Uani 1 1 d . . .
C2 C 0.3749(4) 0.1139(5) 0.22566(19) 0.0741(17) Uani 1 1 d . . .
C3 C 0.4234(4) 0.1863(5) 0.21574(19) 0.084(2) Uani 1 1 d . . .
H3 H 0.4567 0.1742 0.1979 0.101 Uiso 1 1 calc R . .
C4 C 0.4203(4) 0.2740(5) 0.2329(2) 0.0784(19) Uani 1 1 d . . .
H4 H 0.4496 0.3227 0.2254 0.094 Uiso 1 1 calc R . .
C5 C 0.3750(4) 0.2903(5) 0.2606(2) 0.0819(19) Uani 1 1 d . . .
C6 C 0.3286(4) 0.2194(6) 0.27085(18) 0.084(2) Uani 1 1 d . . .
H6 H 0.2982 0.2297 0.2902 0.101 Uiso 1 1 calc R . .
C7 C 0.3282(4) 0.1355(5) 0.2523(2) 0.0798(19) Uani 1 1 d . . .
H7 H 0.2947 0.0906 0.2581 0.096 Uiso 1 1 calc R . .
C8 C 0.3155(4) 0.0051(7) 0.1131(2) 0.125(3) Uani 1 1 d U . .
H8 H 0.3552 0.0391 0.1185 0.150 Uiso 1 1 calc R . .
C9 C 0.2695(5) 0.0454(7) 0.0887(3) 0.127(3) Uani 1 1 d U . .
H9 H 0.2798 0.1046 0.0783 0.153 Uiso 1 1 calc R . .
C10 C 0.2128(5) 0.0039(6) 0.0798(2) 0.118(2) Uani 1 1 d U . .
C11 C 0.2016(5) -0.0814(7) 0.0968(3) 0.145(3) Uani 1 1 d U . .
H11 H 0.1610 -0.1142 0.0922 0.174 Uiso 1 1 calc R . .
C12 C 0.2483(5) -0.1196(6) 0.1202(3) 0.139(3) Uani 1 1 d U . .
H12 H 0.2387 -0.1790 0.1306 0.167 Uiso 1 1 calc R . .
C13 C 0.1635(5) 0.0541(6) 0.0523(3) 0.141(3) Uani 1 1 d U . .
H13A H 0.1896 0.0832 0.0325 0.169 Uiso 1 1 calc R . .
H13B H 0.1327 0.0072 0.0416 0.169 Uiso 1 1 calc R . .
C14 C 0.1250 0.1250 0.0709(4) 0.151(4) Uani 1 2 d SU . .
H14A H 0.0932 0.0914 0.0869 0.182 Uiso 0.50 1 calc PR . .
H14B H 0.1568 0.1586 0.0869 0.182 Uiso 0.50 1 calc PR . .

loop_
_atom_site_aniso_label
_atom_site_aniso_U_11
_atom_site_aniso_U_22
_atom_site_aniso_U_33
_atom_site_aniso_U_23
_atom_site_aniso_U_13
_atom_site_aniso_U_12
Cu1 0.0807(8) 0.0646(8) 0.0880(9) 0.000 0.000 0.0036(7)
O1 0.089(3) 0.070(3) 0.103(4) -0.005(3) 0.013(3) -0.002(3)
O2 0.070(3) 0.069(3) 0.090(3) -0.008(2) 0.009(3) 0.006(2)
O3 0.174(7) 0.047(4) 0.086(5) 0.000 0.000 -0.002(4)
O4 0.253(12) 0.154(9) 0.212(10) 0.031(8) 0.000 0.000
N1 0.073(4) 0.070(4) 0.073(4) 0.012(3) 0.005(3) 0.015(3)
C1 0.070(5) 0.059(5) 0.091(6) 0.003(4) -0.006(5) 0.006(4)
C2 0.084(5) 0.065(5) 0.073(5) 0.001(4) 0.012(4) -0.005(4)
C3 0.078(5) 0.088(6) 0.087(6) -0.013(5) 0.004(4) -0.006(5)
C4 0.102(6) 0.057(5) 0.077(5) 0.004(4) 0.000(5) -0.005(4)
C5 0.096(5) 0.066(5) 0.084(6) 0.005(4) -0.007(5) 0.002(5)
C6 0.115(6) 0.067(5) 0.071(5) -0.007(4) 0.017(5) 0.009(5)
C7 0.079(5) 0.067(5) 0.093(5) 0.014(5) 0.015(4) 0.009(4)
C8 0.075(5) 0.143(7) 0.156(7) 0.081(6) -0.016(4) -0.017(5)
C9 0.102(5) 0.138(6) 0.142(6) 0.066(5) -0.018(5) 0.000(4)
C10 0.121(5) 0.105(5) 0.128(5) 0.013(4) -0.056(4) 0.019(4)
C11 0.146(6) 0.096(5) 0.193(7) 0.013(5) -0.094(5) -0.007(5)
C12 0.147(7) 0.072(5) 0.197(8) 0.030(6) -0.089(6) -0.015(5)
C13 0.143(6) 0.146(6) 0.134(6) -0.008(4) -0.047(5) 0.057(5)
C14 0.134(8) 0.185(9) 0.135(9) 0.000 0.000 0.090(6)

loop_
_atom_type_symbol
_atom_type_description
_atom_type_scat_dispersion_real
_atom_type_scat_dispersion_imag
_atom_type_scat_source
C C 0.0033 0.0016 'International Tables Vol C Tables 4.2.6.8 and 6.1.1.4'
H H 0.0000 0.0000 'International Tables Vol C Tables 4.2.6.8 and 6.1.1.4'
Cu Cu 0.3201 1.2651 'International Tables Vol C Tables 4.2.6.8 and 6.1.1.4'
N N 0.0061 0.0033 'International Tables Vol C Tables 4.2.6.8 and 6.1.1.4'
O O 0.0106 0.0060 'International Tables Vol C Tables 4.2.6.8 and 6.1.1.4'

loop_
_geom_angle_atom_site_label_1
_geom_angle_atom_site_label_2
_geom_angle_atom_site_label_3
_geom_angle
_geom_angle_site_symmetry_1
_geom_angle_site_symmetry_3
_geom_angle_publ_flag
N1 Cu1 N1 93.0(3) . 14_545 ?
N1 Cu1 O2 96.7(2) . . ?
N1 Cu1 O2 98.4(2) 14_545 . ?
N1 Cu1 O2 98.4(2) . 14_545 ?
N1 Cu1 O2 96.7(2) 14_545 14_545 ?
O2 Cu1 O2 158.1(3) . 14_545 ?
N1 Cu1 O1 161.1(2) . 14_545 ?
N1 Cu1 O1 91.70(18) 14_545 14_545 ?
O2 Cu1 O1 100.78(18) . 14_545 ?
O2 Cu1 O1 62.85(18) 14_545 14_545 ?
N1 Cu1 O1 91.70(18) . . ?
N1 Cu1 O1 161.1(2) 14_545 . ?
O2 Cu1 O1 62.85(18) . . ?
O2 Cu1 O1 100.78(18) 14_545 . ?
O1 Cu1 O1 89.7(2) 14_545 . ?
N1 Cu1 C1 130.3(3) . 14_545 ?
N1 Cu1 C1 95.0(2) 14_545 14_545 ?
O2 Cu1 C1 130.2(3) . 14_545 ?
O2 Cu1 C1 31.97(19) 14_545 14_545 ?
O1 Cu1 C1 30.87(19) 14_545 14_545 ?
O1 Cu1 C1 95.9(2) . 14_545 ?
C1 O1 Cu1 86.9(4) . . ?
C1 O2 Cu1 90.2(4) . . ?
C5 O3 C5 117.8(8) . 14 ?
C8 N1 C12 113.7(7) . . ?
C8 N1 Cu1 120.3(5) . . ?
C12 N1 Cu1 125.7(5) . . ?
O1 C1 O2 120.1(6) . . ?
O1 C1 C2 119.3(7) . . ?
O2 C1 C2 120.6(7) . . ?
C7 C2 C3 117.6(6) . . ?
C7 C2 C1 123.4(7) . . ?
C3 C2 C1 118.7(7) . . ?
C4 C3 C2 119.1(7) . . ?
C4 C3 H3 120.4 . . ?
C2 C3 H3 120.4 . . ?
C5 C4 C3 120.9(7) . . ?
C5 C4 H4 119.5 . . ?
C3 C4 H4 119.5 . . ?
C4 C5 O3 121.8(7) . . ?
C4 C5 C6 120.1(7) . . ?
O3 C5 C6 118.1(8) . . ?
C7 C6 C5 119.2(7) . . ?
C7 C6 H6 120.4 . . ?
C5 C6 H6 120.4 . . ?
C6 C7 C2 122.8(7) . . ?
C6 C7 H7 118.6 . . ?
C2 C7 H7 118.6 . . ?
N1 C8 C9 124.0(8) . . ?
N1 C8 H8 118.0 . . ?
C9 C8 H8 118.0 . . ?
C10 C9 C8 122.3(9) . . ?
C10 C9 H9 118.9 . . ?
C8 C9 H9 118.9 . . ?
C9 C10 C11 114.8(9) . . ?
C9 C10 C13 119.3(9) . . ?
C11 C10 C13 125.8(9) . . ?
C12 C11 C10 121.3(9) . . ?
C12 C11 H11 119.3 . . ?
C10 C11 H11 119.3 . . ?
N1 C12 C11 123.8(8) . . ?
N1 C12 H12 118.1 . . ?
C11 C12 H12 118.1 . . ?
C14 C13 C10 109.9(8) . . ?
C14 C13 H13A 109.7 . . ?
C10 C13 H13A 109.7 . . ?
C14 C13 H13B 109.7 . . ?
C10 C13 H13B 109.7 . . ?
H13A C13 H13B 108.2 . . ?
C13 C14 C13 123.1(12) 2 . ?
C13 C14 H14A 106.6 2 . ?
C13 C14 H14A 106.6 . . ?
C13 C14 H14B 106.6 2 . ?
C13 C14 H14B 106.6 . . ?
H14A C14 H14B 106.5 . . ?

loop_
_geom_bond_atom_site_label_1
_geom_bond_atom_site_label_2
_geom_bond_distance
_geom_bond_site_symmetry_2
_geom_bond_publ_flag
Cu1 N1 2.055(5) . ?
Cu1 N1 2.055(5) 14_545 ?
Cu1 O2 2.071(4) . ?
Cu1 O2 2.071(4) 14_545 ?
Cu1 O1 2.167(4) 14_545 ?
Cu1 O1 2.167(4) . ?
Cu1 C1 2.445(7) 14_545 ?
O1 C1 1.257(7) . ?
O2 C1 1.295(7) . ?
O3 C5 1.382(8) . ?
O3 C5 1.382(8) 14 ?
O4 H1W 0.8215 . ?
N1 C8 1.303(9) . ?
N1 C12 1.321(9) . ?
C1 C2 1.491(9) . ?
C2 C7 1.362(8) . ?
C2 C3 1.432(8) . ?
C3 C4 1.374(9) . ?
C3 H3 0.9300 . ?
C4 C5 1.357(9) . ?
C4 H4 0.9300 . ?
C5 C6 1.393(9) . ?
C6 C7 1.350(9) . ?
C6 H6 0.9300 . ?
C7 H7 0.9300 . ?
C8 C9 1.380(10) . ?
C8 H8 0.9300 . ?
C9 C10 1.290(10) . ?
C9 H9 0.9300 . ?
C10 C11 1.360(11) . ?
C10 C13 1.552(10) . ?
C11 C12 1.354(10) . ?
C11 H11 0.9300 . ?
C12 H12 0.9300 . ?
C13 C14 1.414(10) . ?
C13 H13A 0.9700 . ?
C13 H13B 0.9700 . ?
C14 C13 1.414(10) 2 ?
C14 H14A 0.9700 . ?
C14 H14B 0.9700 . ?
